data_7000713
loop_
_publ_author_name
'Morgan, Brad P.'
'Galdamez, Gabriela A.'
'Gilliard, Jr., Robert J.'
'Smith, Rhett C.'

_publ_section_title
;
 Canopied trans-chelating bis(N-heterocyclic carbene) ligand:
 synthesis, structure and catalysis
;
_journal_issue 11
_journal_name_full 'Dalton Transactions'
_journal_page_first 2020
_journal_page_last 2028
_journal_paper_doi 10.1039/b815739a
_journal_year 2009
_chemical_formula_moiety 'C68 H76 Ag4 Br4 N8'
_chemical_formula_sum 'C68 H76 Ag4 Br4 N8'
_chemical_formula_weight 1756.49
_space_group_IT_number 14
_symmetry_cell_setting monoclinic
_symmetry_space_group_name_Hall '-P 2yn'
_symmetry_space_group_name_H-M 'P 1 21/n 1'
_atom_sites_solution_hydrogens geom
_atom_sites_solution_primary direct
_atom_sites_solution_secondary difmap
_audit_creation_method SHELXL-97
_cell_angle_alpha 90.00
_cell_angle_beta 103.12(3)
_cell_angle_gamma 90.00
_cell_formula_units_Z 2
_cell_length_a 15.262(3)
_cell_length_b 10.348(2)
_cell_length_c 21.561(4)
_cell_measurement_reflns_used 9441
_cell_measurement_temperature 153(2)
_cell_measurement_theta_max 26.3839
_cell_measurement_theta_min 2.7408
_cell_volume 3316.3(12)
_computing_cell_refinement 'CrystalClear (Rigaku/MSC,2001)'
_computing_data_collection 'CrystalClear (Rigaku/MSC,2001)'
_computing_data_reduction 'CrystalClear (Rigaku/MSC,2001)'
_computing_molecular_graphics 'SHELXTL 6.10 (Bruker AXS,2000)'
_computing_publication_material 'SHELXTL 6.10 (Bruker AXS,2000)'
_computing_structure_refinement 'SHELXTL 6.10 (Bruker AXS,2000)'
_computing_structure_solution 'SHELXTL 6.10 (Bruker AXS,2000)'
_diffrn_ambient_temperature 153(2)
_diffrn_detector_area_resol_mean 14.6306
_diffrn_measured_fraction_theta_full 0.999
_diffrn_measured_fraction_theta_max 0.999
_diffrn_measurement_details
;
scan:
Number of images: 260
Slice: -40.0000 - 90.0000
Image width: 0.5000
Exp time: 15.0000
Rotation axis: Omega
Omega: 0.0000
Chi: 45.0000
Phi: 0.0000
XTD: 27.7046
2theta: -0.1887
scan:
Number of images: 220
Slice: -40.0000 - 70.0000
Image width: 0.5000
Exp time: 15.0000
Rotation axis: Omega
Omega: 0.0000
Chi: 45.0000
Phi: 90.0000
XTD: 27.7046
2theta: -0.1887

;
_diffrn_measurement_device
;
Mercury CCD (2x2 bin mode)
;
_diffrn_measurement_device_details
;
AFC8: Eulerian 3 circle
;
_diffrn_measurement_method omega
_diffrn_radiation_detector CCD
_diffrn_radiation_monochromator 'Graphite Monochromator'
_diffrn_radiation_source 'Sealed Tube'
_diffrn_radiation_type MoK\a
_diffrn_radiation_wavelength 0.71073
_diffrn_reflns_av_R_equivalents 0.0282
_diffrn_reflns_av_sigmaI/netI 0.0270
_diffrn_reflns_limit_h_max 18
_diffrn_reflns_limit_h_min -18
_diffrn_reflns_limit_k_max 12
_diffrn_reflns_limit_k_min -12
_diffrn_reflns_limit_l_max 25
_diffrn_reflns_limit_l_min -22
_diffrn_reflns_number 21729
_diffrn_reflns_reduction_process 'Lp corrections applied'
_diffrn_reflns_theta_full 25.10
_diffrn_reflns_theta_max 25.10
_diffrn_reflns_theta_min 2.74
_diffrn_standards_decay_% 0
_diffrn_standards_interval_count 0
_diffrn_standards_interval_time 0
_diffrn_standards_number 0
_exptl_absorpt_coefficient_mu 3.620
_exptl_absorpt_correction_T_max 0.6504
_exptl_absorpt_correction_T_min 0.2781
_exptl_absorpt_correction_type multi-scan
_exptl_absorpt_process_details 'REQAB, Rigaku/MSC, The Woodlands, TX, USA, 1999.'
_exptl_crystal_colour colourless
_exptl_crystal_density_diffrn 1.759
_exptl_crystal_density_method 'not measured'
_exptl_crystal_description chip
_exptl_crystal_F_000 1736
_exptl_crystal_size_max 0.46
_exptl_crystal_size_mid 0.22
_exptl_crystal_size_min 0.12
_refine_diff_density_max 0.863
_refine_diff_density_min -1.118
_refine_diff_density_rms 0.117
_refine_ls_extinction_method none
_refine_ls_goodness_of_fit_ref 1.013
_refine_ls_hydrogen_treatment constr
_refine_ls_matrix_type full
_refine_ls_number_parameters 381
_refine_ls_number_reflns 5901
_refine_ls_number_restraints 0
_refine_ls_restrained_S_all 1.013
_refine_ls_R_factor_all 0.0465
_refine_ls_R_factor_gt 0.0389
_refine_ls_shift/su_max 0.001
_refine_ls_shift/su_mean 0.000
_refine_ls_structure_factor_coef Fsqd
_refine_ls_weighting_details 'calc w=1/[\s^2^(Fo^2^)+(0.0010P)^2^+25.0000P] where P=(Fo^2^+2Fc^2^)/3'
_refine_ls_weighting_scheme calc
_refine_ls_wR_factor_gt 0.0732
_refine_ls_wR_factor_ref 0.0779
_reflns_number_gt 5123
_reflns_number_total 5901
_reflns_threshold_expression >2sigma(I)
_cod_data_source_file b815739a.txt
_cod_data_source_block {{Ag{1}}AgBr2}2
_cod_original_cell_volume 3316.2(12)
_cod_database_code 7000713

loop_
_symmetry_equiv_pos_as_xyz
'x, y, z'
'-x+1/2, y+1/2, -z+1/2'
'-x, -y, -z'
'x-1/2, -y-1/2, z-1/2'

loop_
_atom_site_label
_atom_site_type_symbol
_atom_site_fract_x
_atom_site_fract_y
_atom_site_fract_z
_atom_site_U_iso_or_equiv
_atom_site_adp_type
_atom_site_occupancy
_atom_site_symmetry_multiplicity
_atom_site_calc_flag
_atom_site_refinement_flags
_atom_site_disorder_assembly
_atom_site_disorder_group
Ag1 Ag 0.53335(2) 0.70725(4) 0.167621(17) 0.02445(10) Uani 1 1 d . . .
Ag2 Ag 0.55775(3) 0.63621(4) 0.03654(2) 0.03415(11) Uani 1 1 d . . .
Br1 Br 0.69310(4) 0.78491(5) 0.07140(3) 0.03835(14) Uani 1 1 d . . .
Br2 Br 0.44487(3) 0.61145(5) -0.07878(2) 0.02938(12) Uani 1 1 d . . .
N1 N 0.3587(2) 0.7033(4) 0.05862(18) 0.0198(8) Uani 1 1 d . . .
N2 N 0.4225(3) 0.8892(4) 0.06332(18) 0.0239(9) Uani 1 1 d . . .
N3 N 0.6088(3) 0.5579(4) 0.2939(2) 0.0272(9) Uani 1 1 d . . .
N4 N 0.6972(3) 0.7136(4) 0.28431(19) 0.0259(9) Uani 1 1 d . . .
C1 C 0.3218(3) 0.5893(4) 0.2260(2) 0.0217(10) Uani 1 1 d . . .
H1 H 0.3192 0.4977 0.2239 0.026 Uiso 1 1 calc R . .
C2 C 0.2715(3) 0.6614(5) 0.1754(2) 0.0219(10) Uani 1 1 d . . .
C3 C 0.2768(3) 0.7950(5) 0.1786(2) 0.0255(10) Uani 1 1 d . . .
H3 H 0.2427 0.8457 0.1449 0.031 Uiso 1 1 calc R . .
C4 C 0.3314(4) 0.8548(5) 0.2303(2) 0.0317(12) Uani 1 1 d . . .
H4 H 0.3351 0.9465 0.2317 0.038 Uiso 1 1 calc R . .
C5 C 0.3805(3) 0.7831(5) 0.2800(2) 0.0280(11) Uani 1 1 d . . .
H5 H 0.4182 0.8257 0.3152 0.034 Uiso 1 1 calc R . .
C6 C 0.3755(3) 0.6480(5) 0.2791(2) 0.0242(10) Uani 1 1 d . . .
C7 C 0.4148(3) 0.5661(5) 0.3355(2) 0.0264(11) Uani 1 1 d . . .
C8 C 0.3761(4) 0.5740(5) 0.3884(2) 0.0331(12) Uani 1 1 d . . .
H8 H 0.3332 0.6397 0.3900 0.040 Uiso 1 1 calc R . .
C9 C 0.3996(4) 0.4869(6) 0.4383(3) 0.0400(14) Uani 1 1 d . . .
H9 H 0.3727 0.4930 0.4738 0.048 Uiso 1 1 calc R . .
C10 C 0.4617(4) 0.3922(6) 0.4365(3) 0.0418(15) Uani 1 1 d . . .
H10 H 0.4761 0.3305 0.4700 0.050 Uiso 1 1 calc R . .
C11 C 0.5036(4) 0.3863(5) 0.3860(3) 0.0366(13) Uani 1 1 d . . .
H11 H 0.5483 0.3224 0.3860 0.044 Uiso 1 1 calc R . .
C12 C 0.4814(3) 0.4723(5) 0.3351(2) 0.0288(11) Uani 1 1 d . . .
C13 C 0.5332(3) 0.4671(5) 0.2825(3) 0.0306(12) Uani 1 1 d . . .
H13A H 0.5562 0.3783 0.2797 0.037 Uiso 1 1 calc R . .
H13B H 0.4920 0.4878 0.2412 0.037 Uiso 1 1 calc R . .
C14 C 0.6194(3) 0.6546(5) 0.2545(2) 0.0257(11) Uani 1 1 d . . .
C15 C 0.6787(4) 0.5565(5) 0.3485(3) 0.0339(12) Uani 1 1 d . . .
H15 H 0.6859 0.4980 0.3832 0.041 Uiso 1 1 calc R . .
C16 C 0.7333(3) 0.6535(5) 0.3421(2) 0.0333(12) Uani 1 1 d . . .
H16 H 0.7871 0.6772 0.3716 0.040 Uiso 1 1 calc R . .
C17 C 0.7342(4) 0.8298(5) 0.2613(3) 0.0332(12) Uani 1 1 d . . .
H17A H 0.7357 0.8180 0.2159 0.040 Uiso 1 1 calc R . .
H17B H 0.7968 0.8429 0.2858 0.040 Uiso 1 1 calc R . .
C18 C 0.6784(4) 0.9487(6) 0.2679(3) 0.0443(15) Uani 1 1 d . . .
H18A H 0.7067 1.0250 0.2527 0.053 Uiso 1 1 calc R . .
H18B H 0.6178 0.9382 0.2398 0.053 Uiso 1 1 calc R . .
C19 C 0.6682(5) 0.9749(6) 0.3342(3) 0.0507(16) Uani 1 1 d . . .
H19A H 0.7282 0.9898 0.3625 0.061 Uiso 1 1 calc R . .
H19B H 0.6408 0.8989 0.3503 0.061 Uiso 1 1 calc R . .
C20 C 0.6093(4) 1.0928(6) 0.3349(3) 0.0517(17) Uani 1 1 d . . .
H20A H 0.6393 1.1694 0.3229 0.078 Uiso 1 1 calc R . .
H20B H 0.5988 1.1046 0.3777 0.078 Uiso 1 1 calc R . .
H20C H 0.5515 1.0804 0.3045 0.078 Uiso 1 1 calc R . .
C21 C 0.3626(4) 1.2330(6) 0.1764(3) 0.0434(15) Uani 1 1 d . . .
H21A H 0.3661 1.1836 0.2157 0.065 Uiso 1 1 calc R . .
H21B H 0.3037 1.2751 0.1641 0.065 Uiso 1 1 calc R . .
H21C H 0.4100 1.2987 0.1835 0.065 Uiso 1 1 calc R . .
C22 C 0.3749(3) 1.1424(5) 0.1238(2) 0.0289(11) Uani 1 1 d . . .
H22A H 0.3261 1.0772 0.1164 0.035 Uiso 1 1 calc R . .
H22B H 0.3694 1.1926 0.0839 0.035 Uiso 1 1 calc R . .
C23 C 0.4645(3) 1.0738(5) 0.1386(2) 0.0286(11) Uani 1 1 d . . .
H23A H 0.4661 1.0141 0.1747 0.034 Uiso 1 1 calc R . .
H23B H 0.5127 1.1386 0.1523 0.034 Uiso 1 1 calc R . .
C24 C 0.4842(3) 0.9976(5) 0.0833(3) 0.0279(11) Uani 1 1 d . . .
H24A H 0.4807 1.0566 0.0467 0.033 Uiso 1 1 calc R . .
H24B H 0.5465 0.9640 0.0956 0.033 Uiso 1 1 calc R . .
C25 C 0.3424(3) 0.8980(5) 0.0176(2) 0.0264(11) Uani 1 1 d . . .
H25 H 0.3198 0.9720 -0.0069 0.032 Uiso 1 1 calc R . .
C26 C 0.3031(3) 0.7812(5) 0.0149(2) 0.0257(11) Uani 1 1 d . . .
H26 H 0.2473 0.7570 -0.0122 0.031 Uiso 1 1 calc R . .
C27 C 0.4336(3) 0.7698(5) 0.0892(2) 0.0218(10) Uani 1 1 d . . .
C28 C 0.3442(3) 0.5651(5) 0.0687(2) 0.0263(11) Uani 1 1 d . . .
H28A H 0.3857 0.5367 0.1086 0.032 Uiso 1 1 calc R . .
H28B H 0.3584 0.5149 0.0332 0.032 Uiso 1 1 calc R . .
C29 C 0.2488(3) 0.5368(5) 0.0728(2) 0.0238(10) Uani 1 1 d . . .
C30 C 0.1968(4) 0.4541(5) 0.0279(3) 0.0329(12) Uani 1 1 d . . .
H30 H 0.2210 0.4177 -0.0051 0.039 Uiso 1 1 calc R . .
C31 C 0.1091(4) 0.4253(6) 0.0319(3) 0.0394(14) Uani 1 1 d . . .
H31 H 0.0742 0.3671 0.0022 0.047 Uiso 1 1 calc R . .
C32 C 0.0727(4) 0.4798(6) 0.0782(3) 0.0392(14) Uani 1 1 d . . .
H32 H 0.0120 0.4619 0.0794 0.047 Uiso 1 1 calc R . .
C33 C 0.1243(3) 0.5611(5) 0.1233(2) 0.0313(12) Uani 1 1 d . . .
H33 H 0.0990 0.5980 0.1556 0.038 Uiso 1 1 calc R . .
C34 C 0.2130(3) 0.5890(4) 0.1214(2) 0.0222(10) Uani 1 1 d . . .

loop_
_atom_site_aniso_label
_atom_site_aniso_U_11
_atom_site_aniso_U_22
_atom_site_aniso_U_33
_atom_site_aniso_U_23
_atom_site_aniso_U_13
_atom_site_aniso_U_12
Ag1 0.02346(18) 0.02549(19) 0.02172(19) 0.00010(15) -0.00047(14) 0.00119(15)
Ag2 0.0303(2) 0.0340(2) 0.0395(2) -0.00978(18) 0.01066(17) -0.00541(17)
Br1 0.0371(3) 0.0327(3) 0.0420(3) -0.0031(2) 0.0022(2) -0.0050(2)
Br2 0.0290(3) 0.0288(3) 0.0292(3) 0.0020(2) 0.0042(2) 0.0022(2)
N1 0.0172(18) 0.023(2) 0.019(2) -0.0017(16) 0.0036(15) 0.0017(16)
N2 0.026(2) 0.027(2) 0.020(2) 0.0007(17) 0.0062(16) 0.0025(17)
N3 0.030(2) 0.024(2) 0.024(2) 0.0012(17) -0.0018(18) 0.0051(18)
N4 0.025(2) 0.027(2) 0.024(2) -0.0049(18) 0.0023(17) 0.0041(17)
C1 0.024(2) 0.016(2) 0.024(3) -0.0001(19) 0.0057(19) 0.0028(18)
C2 0.021(2) 0.028(3) 0.019(2) 0.0005(19) 0.0085(19) 0.0014(19)
C3 0.030(3) 0.023(2) 0.025(3) 0.003(2) 0.010(2) 0.007(2)
C4 0.047(3) 0.016(2) 0.034(3) 0.001(2) 0.014(2) 0.006(2)
C5 0.032(3) 0.021(2) 0.032(3) -0.006(2) 0.011(2) -0.002(2)
C6 0.025(2) 0.022(2) 0.024(3) -0.001(2) 0.005(2) 0.001(2)
C7 0.030(3) 0.022(2) 0.023(3) -0.001(2) -0.002(2) -0.007(2)
C8 0.032(3) 0.039(3) 0.026(3) -0.005(2) 0.002(2) -0.009(2)
C9 0.044(3) 0.049(4) 0.023(3) 0.000(2) -0.001(2) -0.017(3)
C10 0.056(4) 0.036(3) 0.025(3) 0.006(2) -0.007(3) -0.015(3)
C11 0.047(3) 0.021(3) 0.035(3) 0.002(2) -0.005(3) -0.001(2)
C12 0.037(3) 0.019(2) 0.027(3) -0.004(2) 0.000(2) -0.006(2)
C13 0.035(3) 0.020(2) 0.034(3) -0.005(2) 0.003(2) 0.001(2)
C14 0.023(2) 0.025(3) 0.029(3) -0.003(2) 0.007(2) 0.007(2)
C15 0.033(3) 0.038(3) 0.027(3) 0.002(2) -0.003(2) 0.012(2)
C16 0.026(3) 0.043(3) 0.027(3) -0.003(2) -0.002(2) 0.007(2)
C17 0.030(3) 0.041(3) 0.029(3) -0.004(2) 0.009(2) -0.002(2)
C18 0.052(4) 0.032(3) 0.052(4) 0.001(3) 0.019(3) -0.004(3)
C19 0.052(4) 0.048(4) 0.053(4) 0.000(3) 0.014(3) 0.009(3)
C20 0.045(4) 0.043(4) 0.069(5) -0.006(3) 0.019(3) 0.004(3)
C21 0.050(4) 0.032(3) 0.053(4) -0.015(3) 0.022(3) -0.005(3)
C22 0.030(3) 0.027(3) 0.030(3) -0.005(2) 0.008(2) -0.001(2)
C23 0.029(3) 0.027(3) 0.029(3) 0.000(2) 0.003(2) -0.004(2)
C24 0.025(2) 0.024(3) 0.035(3) 0.000(2) 0.008(2) -0.004(2)
C25 0.028(3) 0.029(3) 0.022(2) 0.002(2) 0.005(2) 0.010(2)
C26 0.021(2) 0.030(3) 0.023(3) 0.000(2) -0.0009(19) 0.009(2)
C27 0.023(2) 0.026(2) 0.018(2) -0.0005(19) 0.0085(19) 0.0028(19)
C28 0.027(3) 0.023(2) 0.029(3) -0.003(2) 0.006(2) 0.003(2)
C29 0.021(2) 0.023(2) 0.026(3) 0.002(2) 0.0009(19) 0.0019(19)
C30 0.035(3) 0.030(3) 0.030(3) -0.002(2) 0.000(2) 0.000(2)
C31 0.035(3) 0.038(3) 0.037(3) 0.007(3) -0.010(2) -0.013(3)
C32 0.025(3) 0.055(4) 0.032(3) 0.018(3) -0.004(2) -0.010(3)
C33 0.025(3) 0.044(3) 0.024(3) 0.015(2) 0.004(2) 0.003(2)
C34 0.020(2) 0.022(2) 0.023(2) 0.0067(19) 0.0012(19) 0.0027(19)

loop_
_atom_type_symbol
_atom_type_description
_atom_type_scat_dispersion_real
_atom_type_scat_dispersion_imag
_atom_type_scat_source
C C 0.0033 0.0016 'International Tables Vol C Tables 4.2.6.8 and 6.1.1.4'
H H 0.0000 0.0000 'International Tables Vol C Tables 4.2.6.8 and 6.1.1.4'
N N 0.0061 0.0033 'International Tables Vol C Tables 4.2.6.8 and 6.1.1.4'
Br Br -0.2901 2.4595 'International Tables Vol C Tables 4.2.6.8 and 6.1.1.4'
Ag Ag -0.8971 1.1015 'International Tables Vol C Tables 4.2.6.8 and 6.1.1.4'

loop_
_geom_angle_atom_site_label_1
_geom_angle_atom_site_label_2
_geom_angle_atom_site_label_3
_geom_angle
_geom_angle_site_symmetry_1
_geom_angle_site_symmetry_3
_geom_angle_publ_flag
C14 Ag1 C27 171.16(18) . . ?
C14 Ag1 Ag2 125.84(13) . . ?
C27 Ag1 Ag2 62.88(12) . . ?
Br1 Ag2 Br2 129.40(3) . . ?
Br1 Ag2 Br2 122.82(3) . 3_665 ?
Br2 Ag2 Br2 99.45(2) . 3_665 ?
Br1 Ag2 Ag1 80.86(3) . . ?
Br2 Ag2 Ag1 134.14(2) . . ?
Br2 Ag2 Ag1 84.37(2) 3_665 . ?
Ag2 Br2 Ag2 80.55(2) . 3_665 ?
C27 N1 C26 110.7(4) . . ?
C27 N1 C28 123.8(4) . . ?
C26 N1 C28 125.4(4) . . ?
C27 N2 C25 111.2(4) . . ?
C27 N2 C24 124.6(4) . . ?
C25 N2 C24 124.2(4) . . ?
C14 N3 C15 111.2(4) . . ?
C14 N3 C13 124.9(4) . . ?
C15 N3 C13 123.9(4) . . ?
C14 N4 C16 110.5(4) . . ?
C14 N4 C17 124.8(4) . . ?
C16 N4 C17 124.6(4) . . ?
C6 C1 C2 121.8(4) . . ?
C6 C1 H1 119.1 . . ?
C2 C1 H1 119.1 . . ?
C3 C2 C1 118.6(4) . . ?
C3 C2 C34 123.7(4) . . ?
C1 C2 C34 117.7(4) . . ?
C4 C3 C2 120.4(5) . . ?
C4 C3 H3 119.8 . . ?
C2 C3 H3 119.8 . . ?
C5 C4 C3 120.7(5) . . ?
C5 C4 H4 119.7 . . ?
C3 C4 H4 119.7 . . ?
C4 C5 C6 120.6(5) . . ?
C4 C5 H5 119.7 . . ?
C6 C5 H5 119.7 . . ?
C1 C6 C5 117.9(5) . . ?
C1 C6 C7 118.5(4) . . ?
C5 C6 C7 123.0(4) . . ?
C8 C7 C12 119.0(5) . . ?
C8 C7 C6 117.7(5) . . ?
C12 C7 C6 122.9(5) . . ?
C9 C8 C7 120.7(6) . . ?
C9 C8 H8 119.6 . . ?
C7 C8 H8 119.6 . . ?
C10 C9 C8 120.1(6) . . ?
C10 C9 H9 120.0 . . ?
C8 C9 H9 120.0 . . ?
C9 C10 C11 120.0(5) . . ?
C9 C10 H10 120.0 . . ?
C11 C10 H10 120.0 . . ?
C10 C11 C12 121.2(5) . . ?
C10 C11 H11 119.4 . . ?
C12 C11 H11 119.4 . . ?
C11 C12 C7 118.8(5) . . ?
C11 C12 C13 119.3(5) . . ?
C7 C12 C13 121.8(4) . . ?
N3 C13 C12 112.0(4) . . ?
N3 C13 H13A 109.2 . . ?
C12 C13 H13A 109.2 . . ?
N3 C13 H13B 109.2 . . ?
C12 C13 H13B 109.2 . . ?
H13A C13 H13B 107.9 . . ?
N3 C14 N4 104.6(4) . . ?
N3 C14 Ag1 128.0(4) . . ?
N4 C14 Ag1 127.4(4) . . ?
C16 C15 N3 106.4(5) . . ?
C16 C15 H15 126.8 . . ?
N3 C15 H15 126.8 . . ?
C15 C16 N4 107.4(4) . . ?
C15 C16 H16 126.3 . . ?
N4 C16 H16 126.3 . . ?
N4 C17 C18 111.4(4) . . ?
N4 C17 H17A 109.3 . . ?
C18 C17 H17A 109.3 . . ?
N4 C17 H17B 109.3 . . ?
C18 C17 H17B 109.3 . . ?
H17A C17 H17B 108.0 . . ?
C19 C18 C17 114.7(5) . . ?
C19 C18 H18A 108.6 . . ?
C17 C18 H18A 108.6 . . ?
C19 C18 H18B 108.6 . . ?
C17 C18 H18B 108.6 . . ?
H18A C18 H18B 107.6 . . ?
C18 C19 C20 110.2(6) . . ?
C18 C19 H19A 109.6 . . ?
C20 C19 H19A 109.6 . . ?
C18 C19 H19B 109.6 . . ?
C20 C19 H19B 109.6 . . ?
H19A C19 H19B 108.1 . . ?
C19 C20 H20A 109.5 . . ?
C19 C20 H20B 109.5 . . ?
H20A C20 H20B 109.5 . . ?
C19 C20 H20C 109.5 . . ?
H20A C20 H20C 109.5 . . ?
H20B C20 H20C 109.5 . . ?
C22 C21 H21A 109.5 . . ?
C22 C21 H21B 109.5 . . ?
H21A C21 H21B 109.5 . . ?
C22 C21 H21C 109.5 . . ?
H21A C21 H21C 109.5 . . ?
H21B C21 H21C 109.5 . . ?
C23 C22 C21 113.1(4) . . ?
C23 C22 H22A 109.0 . . ?
C21 C22 H22A 109.0 . . ?
C23 C22 H22B 109.0 . . ?
C21 C22 H22B 109.0 . . ?
H22A C22 H22B 107.8 . . ?
C22 C23 C24 114.2(4) . . ?
C22 C23 H23A 108.7 . . ?
C24 C23 H23A 108.7 . . ?
C22 C23 H23B 108.7 . . ?
C24 C23 H23B 108.7 . . ?
H23A C23 H23B 107.6 . . ?
N2 C24 C23 113.6(4) . . ?
N2 C24 H24A 108.8 . . ?
C23 C24 H24A 108.8 . . ?
N2 C24 H24B 108.8 . . ?
C23 C24 H24B 108.8 . . ?
H24A C24 H24B 107.7 . . ?
C26 C25 N2 106.5(4) . . ?
C26 C25 H25 126.7 . . ?
N2 C25 H25 126.7 . . ?
C25 C26 N1 107.2(4) . . ?
C25 C26 H26 126.4 . . ?
N1 C26 H26 126.4 . . ?
N2 C27 N1 104.4(4) . . ?
N2 C27 Ag1 127.9(3) . . ?
N1 C27 Ag1 127.3(3) . . ?
N1 C28 C29 112.2(4) . . ?
N1 C28 H28A 109.2 . . ?
C29 C28 H28A 109.2 . . ?
N1 C28 H28B 109.2 . . ?
C29 C28 H28B 109.2 . . ?
H28A C28 H28B 107.9 . . ?
C30 C29 C34 119.9(5) . . ?
C30 C29 C28 119.0(5) . . ?
C34 C29 C28 121.1(4) . . ?
C31 C30 C29 119.4(5) . . ?
C31 C30 H30 120.3 . . ?
C29 C30 H30 120.3 . . ?
C32 C31 C30 120.8(5) . . ?
C32 C31 H31 119.6 . . ?
C30 C31 H31 119.6 . . ?
C31 C32 C33 120.0(5) . . ?
C31 C32 H32 120.0 . . ?
C33 C32 H32 120.0 . . ?
C32 C33 C34 120.4(5) . . ?
C32 C33 H33 119.8 . . ?
C34 C33 H33 119.8 . . ?
C33 C34 C29 119.3(5) . . ?
C33 C34 C2 119.5(4) . . ?
C29 C34 C2 120.8(4) . . ?

loop_
_geom_bond_atom_site_label_1
_geom_bond_atom_site_label_2
_geom_bond_distance
_geom_bond_site_symmetry_2
_geom_bond_publ_flag
Ag1 C14 2.100(5) . ?
Ag1 C27 2.104(5) . ?
Ag1 Ag2 3.0241(8) . ?
Ag2 Br1 2.5486(8) . ?
Ag2 Br2 2.6965(11) . ?
Ag2 Br2 2.7231(8) 3_665 ?
Br2 Ag2 2.7231(8) 3_665 ?
N1 C27 1.368(6) . ?
N1 C26 1.377(6) . ?
N1 C28 1.471(6) . ?
N2 C27 1.350(6) . ?
N2 C25 1.388(6) . ?
N2 C24 1.465(6) . ?
N3 C14 1.347(6) . ?
N3 C15 1.396(6) . ?
N3 C13 1.464(6) . ?
N4 C14 1.360(6) . ?
N4 C16 1.389(6) . ?
N4 C17 1.463(7) . ?
C1 C6 1.389(6) . ?
C1 C2 1.397(6) . ?
C1 H1 0.9500 . ?
C2 C3 1.386(7) . ?
C2 C34 1.497(6) . ?
C3 C4 1.378(7) . ?
C3 H3 0.9500 . ?
C4 C5 1.377(7) . ?
C4 H4 0.9500 . ?
C5 C6 1.400(7) . ?
C5 H5 0.9500 . ?
C6 C7 1.493(7) . ?
C7 C8 1.399(7) . ?
C7 C12 1.407(7) . ?
C8 C9 1.388(8) . ?
C8 H8 0.9500 . ?
C9 C10 1.370(9) . ?
C9 H9 0.9500 . ?
C10 C11 1.383(8) . ?
C10 H10 0.9500 . ?
C11 C12 1.395(7) . ?
C11 H11 0.9500 . ?
C12 C13 1.524(7) . ?
C13 H13A 0.9900 . ?
C13 H13B 0.9900 . ?
C15 C16 1.332(8) . ?
C15 H15 0.9500 . ?
C16 H16 0.9500 . ?
C17 C18 1.522(8) . ?
C17 H17A 0.9900 . ?
C17 H17B 0.9900 . ?
C18 C19 1.497(9) . ?
C18 H18A 0.9900 . ?
C18 H18B 0.9900 . ?
C19 C20 1.518(8) . ?
C19 H19A 0.9900 . ?
C19 H19B 0.9900 . ?
C20 H20A 0.9800 . ?
C20 H20B 0.9800 . ?
C20 H20C 0.9800 . ?
C21 C22 1.516(7) . ?
C21 H21A 0.9800 . ?
C21 H21B 0.9800 . ?
C21 H21C 0.9800 . ?
C22 C23 1.509(7) . ?
C22 H22A 0.9900 . ?
C22 H22B 0.9900 . ?
C23 C24 1.515(7) . ?
C23 H23A 0.9900 . ?
C23 H23B 0.9900 . ?
C24 H24A 0.9900 . ?
C24 H24B 0.9900 . ?
C25 C26 1.344(7) . ?
C25 H25 0.9500 . ?
C26 H26 0.9500 . ?
C28 C29 1.506(7) . ?
C28 H28A 0.9900 . ?
C28 H28B 0.9900 . ?
C29 C30 1.396(7) . ?
C29 C34 1.397(7) . ?
C30 C31 1.393(8) . ?
C30 H30 0.9500 . ?
C31 C32 1.369(9) . ?
C31 H31 0.9500 . ?
C32 C33 1.388(8) . ?
C32 H32 0.9500 . ?
C33 C34 1.394(7) . ?
C33 H33 0.9500 . ?
